data_1519359
loop_
_publ_author_name
'Hursthouse, Michael B.'
'Coles, Simon J.'
'Desvergne, J. -P.'
'Bouas-Laurent, H.'
'Tucker, J. H. R.'
'McSkimming, G.'
'Light, Mark E.'

_publ_section_title
;
 4,13-bis(2-(9-Anthryloxy)ethyl)-4,13-diaza-[18]crown-6
;
_journal_name_full 'Crystal Structure Report Archive'
_journal_page_first 91
_journal_year 2001
_chemical_formula_sum 'C44 H50 N2 O6'
_chemical_formula_weight 702.86
_space_group_IT_number 14
_symmetry_cell_setting monoclinic
_symmetry_space_group_name_Hall '-P 2ybc'
_symmetry_space_group_name_H-M 'P 1 21/c 1'
_atom_sites_solution_hydrogens geom
_atom_sites_solution_primary direct
_atom_sites_solution_secondary difmap
_cell_angle_alpha 90.00
_cell_angle_beta 93.545(6)
_cell_angle_gamma 90.00
_cell_formula_units_Z 2
_cell_length_a 10.579(2)
_cell_length_b 17.772(4)
_cell_length_c 10.1254(16)
_cell_measurement_reflns_used 3263
_cell_measurement_temperature 150(2)
_cell_measurement_theta_max 27.48
_cell_measurement_theta_min 1.02
_cell_volume 1900.0(6)
_computing_cell_refinement 'DENZO (Otwinowski & Minor, 1997) & COLLECT (Hooft, 1998)'
_computing_data_collection 'COLLECT (Hooft, 1998)'
_computing_data_reduction 'DENZO (Otwinowski & Minor, 1997) & COLLECT (Hooft, 1998)'
_computing_structure_refinement 'SHELXL-97 (Sheldrick, 1997)'
_computing_structure_solution 'SHELXS-97 (Sheldrick, 1990)'
_diffrn_ambient_temperature 150(2)
_diffrn_detector_area_resol_mean 9.091
_diffrn_measured_fraction_theta_full 0.832
_diffrn_measured_fraction_theta_max 0.832
_diffrn_measurement_device_type 'Bruker-Nonius KappaCCD'
_diffrn_measurement_method '\F & \w scans'
_diffrn_radiation_monochromator graphite
_diffrn_radiation_source 'Bruker-Nonius FR591 rotating anode'
_diffrn_radiation_type MoK\a
_diffrn_radiation_wavelength 0.71073
_diffrn_reflns_av_R_equivalents 0.2052
_diffrn_reflns_av_sigmaI/netI 0.3775
_diffrn_reflns_limit_h_max 11
_diffrn_reflns_limit_h_min -8
_diffrn_reflns_limit_k_max 19
_diffrn_reflns_limit_k_min -17
_diffrn_reflns_limit_l_max 8
_diffrn_reflns_limit_l_min -10
_diffrn_reflns_number 5590
_diffrn_reflns_theta_full 23.26
_diffrn_reflns_theta_max 23.26
_diffrn_reflns_theta_min 2.94
_exptl_absorpt_coefficient_mu 0.081
_exptl_absorpt_correction_T_max 0.9960
_exptl_absorpt_correction_T_min 0.9839
_exptl_absorpt_correction_type multi-scan
_exptl_absorpt_process_details 'SORTAV (Blessing, 1997)'
_exptl_crystal_colour yellow
_exptl_crystal_density_diffrn 1.229
_exptl_crystal_density_method 'not measured'
_exptl_crystal_description plate
_exptl_crystal_F_000 752
_exptl_crystal_size_max 0.20
_exptl_crystal_size_mid 0.10
_exptl_crystal_size_min 0.05
_refine_diff_density_max 0.164
_refine_diff_density_min -0.185
_refine_diff_density_rms 0.045
_refine_ls_extinction_coef 0.0030(12)
_refine_ls_extinction_expression Fc^*^=kFc[1+0.001xFc^2^\l^3^/sin(2\q)]^-1/4^
_refine_ls_extinction_method SHELXL
_refine_ls_goodness_of_fit_ref 0.869
_refine_ls_hydrogen_treatment constr
_refine_ls_matrix_type full
_refine_ls_number_parameters 236
_refine_ls_number_reflns 2269
_refine_ls_number_restraints 0
_refine_ls_restrained_S_all 0.869
_refine_ls_R_factor_all 0.3258
_refine_ls_R_factor_gt 0.0788
_refine_ls_shift/su_max 0.008
_refine_ls_shift/su_mean 0.001
_refine_ls_structure_factor_coef Fsqd
_refine_ls_weighting_details 'calc w=1/[\s^2^(Fo^2^)+(0.0365P)^2^+0.0000P] where P=(Fo^2^+2Fc^2^)/3'
_refine_ls_weighting_scheme calc
_refine_ls_wR_factor_gt 0.1280
_refine_ls_wR_factor_ref 0.1988
_reflns_number_gt 581
_reflns_number_total 2269
_reflns_threshold_expression >2sigma(I)
_cod_data_source_file eCrystal-91.cif
_cod_data_source_block 01src007
_cod_depositor_comments
;
Citation :
Hursthouse, Michael B. and Coles, Simon J. and Desvergne, J. -P. and 
Bouas-Laurent, H. and Tucker, J. H. R. and McSkimming, G. and 
Light, Mark E. (2001) 
University of Southampton, Crystal Structure Report Archive. 
(doi:10.5258/ecrystals/91)

More at:
http://ecrystals.chem.soton.ac.uk/91/

The following automatic conversions were performed:

'_symmetry_cell_setting' value 'Monoclinic' changed to 'monoclinic'
according to the built-in table from CIF Core dictionary named
'cif_core.dic' version 2.4.1 from 2010-06-29.

Automatic conversion script
Id: cif_fix_values 3105 2015-03-04 15:46:00Z robertas 
;
_cod_original_sg_symbol_H-M P2(1)/c
_cod_database_code 1519359

loop_
_symmetry_equiv_pos_as_xyz
'x, y, z'
'-x, y+1/2, -z+1/2'
'-x, -y, -z'
'x, -y-1/2, z-1/2'

loop_
_atom_site_label
_atom_site_type_symbol
_atom_site_fract_x
_atom_site_fract_y
_atom_site_fract_z
_atom_site_U_iso_or_equiv
_atom_site_adp_type
_atom_site_occupancy
_atom_site_symmetry_multiplicity
_atom_site_calc_flag
_atom_site_refinement_flags
_atom_site_disorder_assembly
_atom_site_disorder_group
C1 C 0.4857(11) 0.1610(8) 1.4072(11) 0.064(3) Uani 1 1 d . . .
C2 C 0.3591(12) 0.1328(5) 1.3978(10) 0.077(4) Uani 1 1 d . . .
H2 H 0.3357 0.0931 1.3384 0.093 Uiso 1 1 calc R . .
C3 C 0.2733(10) 0.1636(8) 1.4748(13) 0.091(4) Uani 1 1 d . . .
H3 H 0.1908 0.1425 1.4742 0.110 Uiso 1 1 calc R . .
C4 C 0.3027(13) 0.2261(8) 1.5558(13) 0.109(5) Uani 1 1 d . . .
H4 H 0.2378 0.2489 1.6029 0.130 Uiso 1 1 calc R . .
C5 C 0.4206(14) 0.2543(6) 1.5679(11) 0.098(4) Uani 1 1 d . . .
H5 H 0.4402 0.2951 1.6262 0.117 Uiso 1 1 calc R . .
C6 C 0.5165(13) 0.2219(8) 1.4918(12) 0.072(3) Uani 1 1 d . . .
C7 C 0.6412(14) 0.2525(6) 1.4992(11) 0.086(4) Uani 1 1 d . . .
H7 H 0.6600 0.2955 1.5523 0.104 Uiso 1 1 calc R . .
C8 C 0.7347(13) 0.2198(7) 1.4295(12) 0.073(4) Uani 1 1 d . . .
C9 C 0.8617(13) 0.2474(6) 1.4374(11) 0.091(4) Uani 1 1 d . . .
H9 H 0.8844 0.2886 1.4937 0.109 Uiso 1 1 calc R . .
C10 C 0.9495(11) 0.2148(8) 1.3647(15) 0.098(5) Uani 1 1 d . . .
H10 H 1.0321 0.2359 1.3670 0.118 Uiso 1 1 calc R . .
C11 C 0.9242(12) 0.1516(7) 1.2866(11) 0.091(4) Uani 1 1 d . . .
H11 H 0.9900 0.1283 1.2417 0.109 Uiso 1 1 calc R . .
C12 C 0.8037(12) 0.1229(6) 1.2747(10) 0.081(4) Uani 1 1 d . . .
H12 H 0.7846 0.0806 1.2199 0.097 Uiso 1 1 calc R . .
C13 C 0.7074(11) 0.1580(8) 1.3464(11) 0.066(3) Uani 1 1 d . . .
C14 C 0.5798(13) 0.1305(6) 1.3371(10) 0.067(3) Uani 1 1 d . . .
C15 C 0.5532(7) -0.0019(6) 1.3014(9) 0.078(3) Uani 1 1 d . . .
H15A H 0.5129 -0.0022 1.3871 0.094 Uiso 1 1 calc R . .
H15B H 0.6417 -0.0195 1.3169 0.094 Uiso 1 1 calc R . .
C16 C 0.4824(8) -0.0532(5) 1.2053(8) 0.086(4) Uani 1 1 d . . .
H16A H 0.4995 -0.1062 1.2304 0.103 Uiso 1 1 calc R . .
H16B H 0.5117 -0.0451 1.1154 0.103 Uiso 1 1 calc R . .
C17 C 0.2797(8) -0.0389(5) 1.0705(8) 0.073(3) Uani 1 1 d . . .
H17A H 0.2049 -0.0724 1.0684 0.087 Uiso 1 1 calc R . .
H17B H 0.3390 -0.0585 1.0069 0.087 Uiso 1 1 calc R . .
C18 C 0.2397(8) 0.0384(5) 1.0322(9) 0.072(3) Uani 1 1 d . . .
H18A H 0.1803 0.0585 1.0952 0.087 Uiso 1 1 calc R . .
H18B H 0.3141 0.0722 1.0318 0.087 Uiso 1 1 calc R . .
C19 C 0.1391(8) 0.1014(6) 0.8540(10) 0.088(4) Uani 1 1 d . . .
H19A H 0.2132 0.1320 0.8321 0.105 Uiso 1 1 calc R . .
H19B H 0.0938 0.1288 0.9220 0.105 Uiso 1 1 calc R . .
C20 C 0.0518(10) 0.0910(5) 0.7312(9) 0.099(4) Uani 1 1 d . . .
H20A H 0.0439 0.1392 0.6823 0.119 Uiso 1 1 calc R . .
H20B H 0.0883 0.0533 0.6726 0.119 Uiso 1 1 calc R . .
C21 C -0.1566(8) 0.0585(6) 0.6575(9) 0.096(4) Uani 1 1 d . . .
H21A H -0.1629 0.0046 0.6328 0.116 Uiso 1 1 calc R . .
H21B H -0.1318 0.0872 0.5794 0.116 Uiso 1 1 calc R . .
C22 C 0.2847(8) -0.0865(5) 1.3003(9) 0.072(3) Uani 1 1 d . . .
H22A H 0.3434 -0.0911 1.3799 0.086 Uiso 1 1 calc R . .
H22B H 0.2734 -0.1373 1.2612 0.086 Uiso 1 1 calc R . .
N1 N 0.3423(7) -0.0379(4) 1.2051(8) 0.067(2) Uani 1 1 d . . .
O1 O 0.5518(5) 0.0733(4) 1.2479(6) 0.066(2) Uani 1 1 d . . .
O2 O 0.1796(6) 0.0329(4) 0.9036(7) 0.086(2) Uani 1 1 d . . .
O3 O -0.0639(7) 0.0680(5) 0.7638(7) 0.135(3) Uani 1 1 d . . .

loop_
_atom_site_aniso_label
_atom_site_aniso_U_11
_atom_site_aniso_U_22
_atom_site_aniso_U_33
_atom_site_aniso_U_23
_atom_site_aniso_U_13
_atom_site_aniso_U_12
C1 0.091(11) 0.068(10) 0.032(8) -0.006(7) -0.001(7) 0.006(8)
C2 0.063(8) 0.084(10) 0.084(11) 0.009(7) -0.008(7) -0.011(8)
C3 0.068(8) 0.111(13) 0.097(12) 0.010(9) 0.017(8) 0.005(9)
C4 0.094(12) 0.106(14) 0.125(14) -0.011(10) 0.001(9) 0.025(10)
C5 0.094(10) 0.096(11) 0.100(11) -0.011(8) -0.010(10) 0.021(10)
C6 0.085(11) 0.085(11) 0.047(9) -0.010(7) -0.002(8) 0.015(9)
C7 0.114(12) 0.066(10) 0.077(10) -0.011(7) -0.016(9) -0.003(9)
C8 0.098(12) 0.053(10) 0.064(10) -0.005(7) -0.018(8) 0.004(9)
C9 0.083(10) 0.088(11) 0.099(12) -0.009(8) -0.028(8) -0.040(9)
C10 0.065(9) 0.095(13) 0.135(14) 0.019(10) 0.006(9) -0.008(9)
C11 0.083(11) 0.086(12) 0.102(11) 0.007(8) -0.006(8) -0.005(9)
C12 0.072(8) 0.093(10) 0.076(10) 0.011(7) -0.018(7) -0.003(8)
C13 0.072(10) 0.079(11) 0.046(9) 0.002(7) -0.008(7) 0.001(9)
C14 0.104(10) 0.054(9) 0.042(9) -0.014(6) -0.007(8) 0.007(9)
C15 0.046(6) 0.117(11) 0.070(9) -0.008(8) -0.012(5) 0.000(7)
C16 0.071(7) 0.117(10) 0.069(9) -0.022(7) -0.005(6) -0.002(7)
C17 0.078(7) 0.095(9) 0.046(8) 0.006(7) 0.004(6) -0.017(7)
C18 0.083(7) 0.066(9) 0.067(9) 0.003(7) -0.002(6) 0.017(6)
C19 0.079(8) 0.108(11) 0.073(9) 0.013(8) -0.016(6) 0.011(7)
C20 0.084(9) 0.127(11) 0.084(11) 0.021(8) -0.020(8) 0.016(7)
C21 0.066(8) 0.155(11) 0.066(9) 0.017(7) -0.014(7) -0.011(7)
C22 0.060(7) 0.095(10) 0.057(8) 0.001(7) -0.015(6) -0.009(6)
N1 0.080(6) 0.076(7) 0.043(6) 0.021(5) -0.003(5) -0.024(5)
O1 0.075(4) 0.056(6) 0.067(5) 0.007(5) -0.005(4) -0.004(4)
O2 0.092(5) 0.094(7) 0.069(6) 0.013(5) -0.017(4) 0.013(4)
O3 0.060(5) 0.259(10) 0.084(7) 0.036(6) 0.001(5) -0.017(6)

loop_
_atom_type_symbol
_atom_type_description
_atom_type_scat_dispersion_real
_atom_type_scat_dispersion_imag
_atom_type_scat_source
C C 0.0033 0.0016 'International Tables Vol C Tables 4.2.6.8 and 6.1.1.4'
H H 0.0000 0.0000 'International Tables Vol C Tables 4.2.6.8 and 6.1.1.4'
N N 0.0061 0.0033 'International Tables Vol C Tables 4.2.6.8 and 6.1.1.4'
O O 0.0106 0.0060 'International Tables Vol C Tables 4.2.6.8 and 6.1.1.4'

loop_
_geom_angle_atom_site_label_1
_geom_angle_atom_site_label_2
_geom_angle_atom_site_label_3
_geom_angle
_geom_angle_site_symmetry_1
_geom_angle_site_symmetry_3
C14 C1 C6 118.1(12) . .
C14 C1 C2 122.4(14) . .
C6 C1 C2 119.5(12) . .
C3 C2 C1 118.8(11) . .
C2 C3 C4 121.7(12) . .
C5 C4 C3 121.3(14) . .
C4 C5 C6 119.1(13) . .
C1 C6 C7 120.3(12) . .
C1 C6 C5 119.4(13) . .
C7 C6 C5 120.3(15) . .
C8 C7 C6 120.3(11) . .
C7 C8 C13 120.6(13) . .
C7 C8 C9 122.0(14) . .
C13 C8 C9 117.4(12) . .
C10 C9 C8 119.9(12) . .
C9 C10 C11 122.8(13) . .
C12 C11 C10 119.7(12) . .
C11 C12 C13 118.8(11) . .
C8 C13 C12 121.2(12) . .
C8 C13 C14 117.7(12) . .
C12 C13 C14 121.0(14) . .
C1 C14 O1 119.9(12) . .
C1 C14 C13 122.9(11) . .
O1 C14 C13 117.2(12) . .
O1 C15 C16 109.0(8) . .
C15 C16 N1 110.1(7) . .
N1 C17 C18 109.6(8) . .
O2 C18 C17 106.3(8) . .
O2 C19 C20 110.6(8) . .
O3 C20 C19 110.6(9) . .
O3 C21 C22 109.4(8) . 3_557
N1 C22 C21 114.0(7) . 3_557
C22 N1 C17 114.9(7) . .
C22 N1 C16 110.1(7) . .
C17 N1 C16 112.6(7) . .
C14 O1 C15 116.1(7) . .
C19 O2 C18 112.7(8) . .
C20 O3 C21 116.4(8) . .

loop_
_geom_bond_atom_site_label_1
_geom_bond_atom_site_label_2
_geom_bond_distance
_geom_bond_site_symmetry_2
C1 C14 1.370(11) .
C1 C6 1.407(11) .
C1 C2 1.427(10) .
C2 C3 1.349(11) .
C3 C4 1.404(12) .
C4 C5 1.343(11) .
C5 C6 1.432(12) .
C6 C7 1.424(11) .
C7 C8 1.379(11) .
C8 C13 1.402(11) .
C8 C9 1.427(11) .
C9 C10 1.351(12) .
C10 C11 1.390(12) .
C11 C12 1.371(10) .
C12 C13 1.430(11) .
C13 C14 1.434(11) .
C14 O1 1.379(9) .
C15 O1 1.443(9) .
C15 C16 1.500(10) .
C16 N1 1.507(9) .
C17 N1 1.478(9) .
C17 C18 1.481(9) .
C18 O2 1.417(9) .
C19 O2 1.376(8) .
C19 C20 1.514(10) .
C20 O3 1.351(8) .
C21 O3 1.421(8) .
C21 C22 1.529(9) 3_557
C22 N1 1.456(8) .
C22 C21 1.529(9) 3_557
